data_7211486
loop_
_publ_author_name
'Wen, Jiong'
'Yang, Xiao-Gang'
'Guo, Wei'
'Liu, Chun-Sen'
'Du, Miao'

_publ_section_title
;
 A unique 3-D (3,18)-connected coordination framework based on a new type
 of {Zn18} double-stranded metallacrown
;
_journal_issue 47
_journal_name_full CrystEngComm
_journal_page_first 10171
_journal_paper_doi 10.1039/c3ce41828f
_journal_volume 15
_journal_year 2013
_chemical_formula_sum 'C12 H15 N15 O15 Zn9'
_chemical_formula_weight 1197.72
_chemical_name_systematic
; 
 ? 
;
_space_group_IT_number 147
_symmetry_cell_setting trigonal
_symmetry_space_group_name_Hall '-P 3'
_symmetry_space_group_name_H-M 'P -3'
_atom_sites_solution_hydrogens geom
_atom_sites_solution_primary direct
_atom_sites_solution_secondary difmap
_audit_creation_method SHELXL-97
_cell_angle_alpha 90.00
_cell_angle_beta 90.00
_cell_angle_gamma 120.00
_cell_formula_units_Z 6
_cell_length_a 13.9309(4)
_cell_length_b 13.9309(4)
_cell_length_c 27.6863(12)
_cell_measurement_reflns_used 4593
_cell_measurement_temperature 293(2)
_cell_measurement_theta_max 26.2882
_cell_measurement_theta_min 2.9185
_cell_volume 4653.2(3)
_computing_cell_refinement 'SAINT (Bruker, 2007)'
_computing_data_collection 'SMART (Bruker, 2007)'
_computing_data_reduction SAINT
_computing_molecular_graphics 'SHELXTL (Sheldrick, 2008)'
_computing_publication_material 'SHELXTL and PLATON (Spek, 2009)'
_computing_structure_refinement 'SHELXL97 (Sheldrick, 2008)'
_computing_structure_solution 'SHELXS97 (Sheldrick, 2008)'
_diffrn_ambient_temperature 293(2)
_diffrn_measured_fraction_theta_full 0.997
_diffrn_measured_fraction_theta_max 0.997
_diffrn_measurement_device_type 'Bruker SMART CCD area-detector'
_diffrn_measurement_method '\f and \w scans'
_diffrn_radiation_monochromator graphite
_diffrn_radiation_source 'fine-focus sealed tube'
_diffrn_radiation_type MoK\a
_diffrn_radiation_wavelength 0.71073
_diffrn_reflns_av_R_equivalents 0.0332
_diffrn_reflns_av_sigmaI/netI 0.0376
_diffrn_reflns_limit_h_max 16
_diffrn_reflns_limit_h_min -13
_diffrn_reflns_limit_k_max 10
_diffrn_reflns_limit_k_min -16
_diffrn_reflns_limit_l_max 32
_diffrn_reflns_limit_l_min -32
_diffrn_reflns_number 12471
_diffrn_reflns_theta_full 25.00
_diffrn_reflns_theta_max 25.00
_diffrn_reflns_theta_min 2.92
_exptl_absorpt_coefficient_mu 6.920
_exptl_absorpt_correction_T_max 0.3382
_exptl_absorpt_correction_T_min 0.3113
_exptl_absorpt_correction_type multi-scan
_exptl_absorpt_process_details '(SADABS; Sheldrick, 1996)'
_exptl_crystal_colour colorless
_exptl_crystal_density_diffrn 2.564
_exptl_crystal_density_method 'not measured'
_exptl_crystal_description block
_exptl_crystal_F_000 3492
_exptl_crystal_size_max 0.22
_exptl_crystal_size_mid 0.20
_exptl_crystal_size_min 0.20
_refine_diff_density_max 4.538
_refine_diff_density_min -0.900
_refine_diff_density_rms 0.255
_refine_ls_extinction_method none
_refine_ls_goodness_of_fit_ref 1.052
_refine_ls_hydrogen_treatment constr
_refine_ls_matrix_type full
_refine_ls_number_parameters 461
_refine_ls_number_reflns 5474
_refine_ls_number_restraints 205
_refine_ls_restrained_S_all 1.033
_refine_ls_R_factor_all 0.0879
_refine_ls_R_factor_gt 0.0557
_refine_ls_shift/su_max 0.004
_refine_ls_shift/su_mean 0.001
_refine_ls_structure_factor_coef Fsqd
_refine_ls_weighting_details 'calc w=1/[\s^2^(Fo^2^)+(0.1190P)^2^+48.9662P] where P=(Fo^2^+2Fc^2^)/3'
_refine_ls_weighting_scheme calc
_refine_ls_wR_factor_gt 0.1875
_refine_ls_wR_factor_ref 0.2221
_reflns_number_gt 2913
_reflns_number_total 5474
_reflns_threshold_expression >2sigma(I)
_cod_data_source_file c3ce41828f.txt
_cod_data_source_block 1
_cod_original_sg_symbol_H-M P-3
_cod_database_code 7211486

loop_
_symmetry_equiv_pos_as_xyz
'x, y, z'
'-y, x-y, z'
'-x+y, -x, z'
'-x, -y, -z'
'y, -x+y, -z'
'x-y, x, -z'

loop_
_atom_site_label
_atom_site_type_symbol
_atom_site_fract_x
_atom_site_fract_y
_atom_site_fract_z
_atom_site_U_iso_or_equiv
_atom_site_adp_type
_atom_site_occupancy
_atom_site_symmetry_multiplicity
_atom_site_calc_flag
_atom_site_refinement_flags
_atom_site_disorder_assembly
_atom_site_disorder_group
Zn1 Zn 0.33145(13) 0.99364(13) 1.05273(4) 0.0161(3) Uani 1 1 d . . 1
Zn2 Zn 0.26181(11) 0.86204(11) 0.93673(5) 0.0135(3) Uani 1 1 d . . 1
Zn3 Zn 0.40610(11) 1.12697(11) 0.93680(5) 0.0140(3) Uani 1 1 d . . 1
Zn4 Zn 0.32981(13) 1.00376(13) 0.71920(4) 0.0147(3) Uani 1 1 d . . 1
Zn5 Zn 0.52884(11) 0.93382(11) 0.72996(5) 0.0134(3) Uani 1 1 d . . 1
Zn6 Zn 0.79375(11) 1.05441(12) 0.73009(5) 0.0141(3) Uani 1 1 d . . 1
Zn7 Zn 0.66137(13) 0.99708(15) 0.61428(4) 0.0160(3) Uani 1 1 d . . 1
Zn8 Zn 0.38749(11) 0.92718(11) 0.60320(5) 0.0141(3) Uani 1 1 d . . 1
Zn9 Zn 0.26710(11) 1.07133(11) 0.60333(6) 0.0144(4) Uani 1 1 d . . 1
O1 O 0.3897(6) 0.8752(6) 1.0591(3) 0.0105(6) Uani 1 1 d U . 1
O2 O 0.5197(6) 1.1218(6) 1.0584(3) 0.0113(10) Uani 1 1 d U . 1
O3 O 0.2722(6) 0.8167(7) 0.7246(3) 0.017(2) Uani 1 1 d . A 1
O4 O 0.7902(6) 0.8482(7) 0.7247(4) 0.018(2) Uani 1 1 d . . 1
O5 O 0.5425(6) 0.8181(7) 0.6085(4) 0.021(2) Uani 1 1 d . B 1
O6 O 0.0621(7) 0.8504(7) 0.6106(4) 0.025(2) Uani 1 1 d . C 1
O7 O 0.3646(6) 0.9936(7) 0.9795(3) 0.0162(10) Uani 1 1 d U . 1
H7 H 0.4328 0.9895 0.9797 0.019 Uiso 1 1 calc R . 1
O8 O 0.6611(6) 0.9615(6) 0.6891(2) 0.0099(16) Uani 1 1 d U D 1
H8 H 0.6571 0.8892 0.6889 0.012 Uiso 1 1 calc R D 1
O9 O 0.2953(6) 0.9690(6) 0.6434(2) 0.0112(10) Uani 1 1 d U E 1
H9 H 0.2229 0.9009 0.6435 0.013 Uiso 1 1 calc R E 1
O10 O 0.1149(7) 0.8241(8) 0.9523(3) 0.024(2) Uani 1 1 d . F 1
H10A H 0.0946 0.8678 0.9319 0.029 Uiso 1 1 d R F 1
O11 O 0.2964(6) 1.1681(6) 0.9486(3) 0.0130(10) Uani 1 1 d U . 1
H11A H 0.2658 1.1397 0.9804 0.016 Uiso 1 1 d R . 1
O12 O 0.4927(7) 1.0457(8) 0.7109(3) 0.0205(10) Uani 1 1 d U G 1
H12B H 0.5377 1.1116 0.7300 0.025 Uiso 1 1 d R G 1
O13 O 0.8350(7) 1.2048(7) 0.7151(4) 0.021(2) Uani 1 1 d . H 1
H13B H 0.8103 1.2052 0.6824 0.025 Uiso 1 1 d R H 1
O14 O 0.5397(7) 1.0376(7) 0.6192(3) 0.021(2) Uani 1 1 d . I 1
H14A H 0.5401 1.0622 0.6520 0.025 Uiso 1 1 d R I 1
O15 O 0.3761(6) 1.2198(6) 0.6228(3) 0.0112(19) Uani 1 1 d . . 1
H15A H 0.4438 1.2418 0.6048 0.013 Uiso 1 1 d R . 1
N1 N 0.3321(8) 0.9988(9) 1.1287(3) 0.0167(10) Uani 1 1 d U . 1
N2 N 0.3939(8) 1.0285(9) 1.2041(3) 0.020(2) Uani 1 1 d . . 1
N3 N 0.2820(7) 0.9870(8) 1.2043(3) 0.0125(10) Uani 1 1 d U . 1
N4 N 0.3390(9) 0.9930(9) 0.7953(3) 0.0154(10) Uani 1 1 d U J 1
N5 N 0.3017(8) 0.9373(9) 0.8719(4) 0.0190(11) Uani 1 1 d U J 1
N6 N 0.3705(8) 1.0498(9) 0.8713(4) 0.0174(10) Uani 1 1 d U J 1
N7 N 0.6691(9) 0.9944(10) 0.5385(3) 0.0177(5) Uani 1 1 d U K 1
N8 N 0.6968(8) 0.9675(8) 0.4633(4) 0.0179(5) Uani 1 1 d U . 1
N9 N 0.6544(9) 1.0394(8) 0.4617(4) 0.0176(5) Uani 1 1 d U . 1
N10 N 0.4455(7) 0.7498(8) 1.0597(4) 0.0108(6) Uani 1 1 d U . 1
N11 N 0.7002(7) 1.2554(8) 1.0595(4) 0.0110(10) Uani 1 1 d U . 1
N12 N 0.4127(7) 0.7788(8) 0.7253(4) 0.0109(10) Uani 1 1 d U . 1
N13 N 0.9211(7) 1.0312(8) 0.7253(4) 0.015(2) Uani 1 1 d . . 1
N14 N 0.3611(8) 0.7743(8) 0.6081(4) 0.0141(10) Uani 1 1 d U L 1
N15 N 0.1108(9) 1.0329(9) 0.6090(4) 0.0195(10) Uani 1 1 d U M 1
C1 C 0.4244(11) 1.0381(11) 1.1599(4) 0.023(3) Uani 1 1 d U . 1
H1 H 0.4973 1.0671 1.1497 0.028 Uiso 1 1 calc R . 1
C2 C 0.2531(10) 0.9773(9) 1.1593(4) 0.0164(11) Uani 1 1 d U . 1
H2 H 0.1814 0.9566 1.1496 0.020 Uiso 1 1 calc R . 1
C3 C 0.2805(10) 0.9091(10) 0.8257(5) 0.0174(11) Uani 1 1 d U J 1
H3 H 0.2298 0.8378 0.8155 0.021 Uiso 1 1 calc R J 1
C4 C 0.3877(10) 1.0806(11) 0.8265(5) 0.0189(11) Uani 1 1 d U J 1
H4 H 0.4287 1.1542 0.8167 0.023 Uiso 1 1 calc R J 1
C5 C 0.7023(10) 0.9451(11) 0.5096(5) 0.0180(5) Uani 1 1 d U K 1
H5 H 0.7278 0.8983 0.5199 0.022 Uiso 1 1 calc R K 1
C6 C 0.6413(10) 1.0557(10) 0.5090(4) 0.0176(5) Uani 1 1 d U K 1
H6 H 0.6165 1.1026 0.5200 0.021 Uiso 1 1 calc R K 1
C7 C 0.3637(9) 0.7764(9) 1.0591(4) 0.0101(7) Uani 1 1 d U . 1
C8 C 0.5898(8) 1.2263(8) 1.0588(4) 0.0032(10) Uani 1 1 d U . 1
C9 C 0.3004(10) 0.7433(10) 0.7238(4) 0.0132(11) Uani 1 1 d U A 1
C10 C 0.8912(10) 0.9196(10) 0.7260(4) 0.015(3) Uani 1 1 d . N 1
C11 C 0.4406(9) 0.7456(10) 0.6088(4) 0.0113(11) Uani 1 1 d U . 1
C12 C 0.0341(10) 0.9224(11) 0.6086(5) 0.0186(11) Uani 1 1 d U . 1

loop_
_atom_site_aniso_label
_atom_site_aniso_U_11
_atom_site_aniso_U_22
_atom_site_aniso_U_33
_atom_site_aniso_U_23
_atom_site_aniso_U_13
_atom_site_aniso_U_12
Zn1 0.0286(6) 0.0177(6) 0.0030(5) -0.0017(6) -0.0013(6) 0.0125(6)
Zn2 0.0178(6) 0.0152(6) 0.0057(6) 0.0001(5) 0.0001(6) 0.0070(5)
Zn3 0.0164(6) 0.0145(6) 0.0060(6) -0.0004(6) 0.0007(6) 0.0040(5)
Zn4 0.0151(6) 0.0199(7) 0.0120(6) 0.0013(7) 0.0024(6) 0.0109(6)
Zn5 0.0102(6) 0.0118(6) 0.0156(7) 0.0007(6) -0.0009(6) 0.0036(5)
Zn6 0.0107(6) 0.0178(7) 0.0149(7) 0.0012(6) 0.0019(6) 0.0080(5)
Zn7 0.0119(6) 0.0187(7) 0.0170(6) 0.0025(8) 0.0006(7) 0.0073(6)
Zn8 0.0156(6) 0.0120(6) 0.0177(7) -0.0007(6) -0.0017(6) 0.0092(5)
Zn9 0.0106(6) 0.0133(6) 0.0203(8) -0.0037(6) 0.0002(7) 0.0066(5)
O1 0.0108(9) 0.0104(6) 0.0096(11) -0.0004(8) 0.0005(8) 0.0049(6)
O2 0.0115(11) 0.0114(11) 0.0106(12) -0.0001(8) 0.0001(8) 0.0054(7)
O3 0.018(4) 0.020(4) 0.020(4) -0.010(4) -0.006(4) 0.014(3)
O4 0.010(3) 0.012(4) 0.034(5) -0.007(4) -0.002(4) 0.006(3)
O5 0.007(4) 0.010(4) 0.039(5) 0.006(4) 0.001(4) -0.001(3)
O6 0.016(4) 0.016(4) 0.048(6) 0.006(4) -0.004(4) 0.010(3)
O7 0.0163(11) 0.0163(11) 0.0157(12) 0.0000(8) -0.0001(8) 0.0079(7)
O8 0.009(3) 0.019(3) 0.003(3) 0.002(3) 0.002(3) 0.008(2)
O9 0.0114(11) 0.0113(11) 0.0113(12) 0.0002(8) 0.0003(8) 0.0059(7)
O10 0.026(4) 0.023(4) 0.019(4) 0.008(4) 0.008(4) 0.009(4)
O11 0.0131(11) 0.0131(11) 0.0125(12) 0.0001(8) -0.0003(8) 0.0063(7)
O12 0.0207(12) 0.0204(12) 0.0207(13) -0.0005(8) 0.0002(8) 0.0105(7)
O13 0.021(4) 0.013(4) 0.030(5) 0.004(4) -0.001(4) 0.009(3)
O14 0.025(4) 0.030(5) 0.014(4) 0.008(4) 0.008(4) 0.019(3)
O15 0.006(3) 0.007(3) 0.014(4) 0.006(3) 0.002(3) -0.002(3)
N1 0.0167(12) 0.0168(12) 0.0161(12) -0.0001(8) 0.0002(8) 0.0081(7)
N2 0.015(4) 0.037(6) 0.008(4) 0.002(4) -0.001(4) 0.013(4)
N3 0.0122(12) 0.0128(12) 0.0122(12) 0.0004(8) -0.0003(8) 0.0059(7)
N4 0.0157(12) 0.0151(12) 0.0151(12) -0.0001(8) -0.0002(8) 0.0075(7)
N5 0.0192(12) 0.0190(12) 0.0185(13) 0.0002(8) -0.0002(8) 0.0092(7)
N6 0.0176(12) 0.0172(12) 0.0169(13) 0.0000(8) 0.0002(8) 0.0084(7)
N7 0.0177(9) 0.0176(8) 0.0179(6) 0.0002(5) -0.0002(6) 0.0090(6)
N8 0.0179(8) 0.0178(8) 0.0179(6) 0.0000(6) 0.0000(7) 0.0090(6)
N9 0.0178(9) 0.0177(8) 0.0176(7) -0.0003(6) 0.0000(7) 0.0090(6)
N10 0.0107(8) 0.0112(8) 0.0104(11) -0.0003(8) 0.0006(8) 0.0054(6)
N11 0.0110(12) 0.0112(12) 0.0106(12) -0.0002(8) 0.0009(8) 0.0055(7)
N12 0.0109(12) 0.0109(12) 0.0114(12) 0.0005(8) -0.0005(8) 0.0057(7)
N13 0.010(4) 0.016(4) 0.020(5) 0.005(4) 0.002(4) 0.009(3)
N14 0.0142(12) 0.0141(12) 0.0143(13) 0.0000(8) -0.0001(8) 0.0072(7)
N15 0.0193(12) 0.0194(12) 0.0199(13) -0.0006(8) 0.0004(8) 0.0098(7)
C1 0.019(5) 0.033(5) 0.011(5) 0.001(4) -0.002(4) 0.008(4)
C2 0.0164(12) 0.0166(12) 0.0160(13) -0.0001(8) 0.0001(8) 0.0080(7)
C3 0.0174(12) 0.0173(12) 0.0169(13) -0.0002(9) 0.0000(9) 0.0083(8)
C4 0.0190(12) 0.0189(12) 0.0184(13) 0.0001(9) -0.0002(9) 0.0092(8)
C5 0.0181(7) 0.0180(6) 0.0180(7) 0.0000(5) -0.0001(5) 0.0091(5)
C6 0.0178(9) 0.0177(8) 0.0173(8) 0.0002(6) 0.0000(7) 0.0089(6)
C7 0.0101(9) 0.0104(7) 0.0094(11) -0.0001(8) 0.0001(9) 0.0049(6)
C8 0.0027(12) 0.0036(12) 0.0028(12) -0.0002(8) 0.0005(8) 0.0012(7)
C9 0.0133(12) 0.0132(12) 0.0131(13) -0.0002(8) -0.0002(8) 0.0065(7)
C10 0.023(6) 0.008(5) 0.010(5) -0.004(4) 0.000(5) 0.004(4)
C11 0.0116(12) 0.0111(12) 0.0113(13) 0.0000(9) -0.0002(9) 0.0058(8)
C12 0.0188(12) 0.0183(12) 0.0188(13) -0.0003(9) 0.0000(9) 0.0093(8)

loop_
_atom_type_symbol
_atom_type_description
_atom_type_scat_dispersion_real
_atom_type_scat_dispersion_imag
_atom_type_scat_source
C C 0.0033 0.0016 'International Tables Vol C Tables 4.2.6.8 and 6.1.1.4'
N N 0.0061 0.0033 'International Tables Vol C Tables 4.2.6.8 and 6.1.1.4'
O O 0.0106 0.0060 'International Tables Vol C Tables 4.2.6.8 and 6.1.1.4'
Zn Zn 0.2839 1.4301 'International Tables Vol C Tables 4.2.6.8 and 6.1.1.4'
H H 0.0000 0.0000 'International Tables Vol C Tables 4.2.6.8 and 6.1.1.4'

loop_
_geom_angle_atom_site_label_1
_geom_angle_atom_site_label_2
_geom_angle_atom_site_label_3
_geom_angle
_geom_angle_site_symmetry_1
_geom_angle_site_symmetry_3
O10 Zn1 O11 91.8(4) 6_667 5_457
O10 Zn1 O7 95.0(4) 6_667 .
O11 Zn1 O7 97.8(3) 5_457 .
O10 Zn1 N1 92.2(4) 6_667 .
O11 Zn1 N1 91.8(4) 5_457 .
O7 Zn1 N1 167.8(4) . .
O10 Zn1 O1 175.1(4) 6_667 .
O11 Zn1 O1 93.1(3) 5_457 .
O7 Zn1 O1 85.0(3) . .
N1 Zn1 O1 87.0(4) . .
O10 Zn1 O2 92.5(4) 6_667 .
O11 Zn1 O2 175.0(3) 5_457 .
O7 Zn1 O2 84.3(3) . .
N1 Zn1 O2 85.5(4) . .
O1 Zn1 O2 82.6(3) . .
O10 Zn2 N11 117.5(4) . 4_677
O10 Zn2 N5 109.1(4) . .
N11 Zn2 N5 111.3(4) 4_677 .
O10 Zn2 O7 107.1(4) . .
N11 Zn2 O7 111.0(4) 4_677 .
N5 Zn2 O7 99.3(4) . .
O11 Zn3 N10 112.9(4) . 4_677
O11 Zn3 O7 105.7(3) . .
N10 Zn3 O7 118.4(4) 4_677 .
O11 Zn3 N6 106.9(4) . .
N10 Zn3 N6 112.7(4) 4_677 .
O7 Zn3 N6 98.8(4) . .
O13 Zn4 O12 91.5(4) 3_575 .
O13 Zn4 N4 98.1(4) 3_575 .
O12 Zn4 N4 92.0(4) . .
O13 Zn4 O9 95.8(4) 3_575 .
O12 Zn4 O9 92.6(3) . .
N4 Zn4 O9 165.2(4) . .
O13 Zn4 O4 94.0(4) 3_575 2_665
O12 Zn4 O4 173.9(4) . 2_665
N4 Zn4 O4 90.0(4) . 2_665
O9 Zn4 O4 84.1(3) . 2_665
O13 Zn4 O3 176.3(3) 3_575 .
O12 Zn4 O3 92.2(3) . .
N4 Zn4 O3 81.7(4) . .
O9 Zn4 O3 84.1(3) . .
O4 Zn4 O3 82.3(3) 2_665 .
O12 Zn5 N12 117.9(4) . .
O12 Zn5 O8 105.8(3) . .
N12 Zn5 O8 110.2(4) . .
O12 Zn5 N2 110.6(4) . 4_677
N12 Zn5 N2 112.4(4) . 4_677
O8 Zn5 N2 97.9(3) . 4_677
O13 Zn6 N13 111.3(4) . .
O13 Zn6 O8 105.0(4) . .
N13 Zn6 O8 118.3(4) . .
O13 Zn6 N3 109.4(4) . 4_677
N13 Zn6 N3 113.5(4) . 4_677
O8 Zn6 N3 98.2(3) . 4_677
O15 Zn7 O14 91.5(3) 2_775 .
O15 Zn7 N7 96.6(4) 2_775 .
O14 Zn7 N7 97.4(4) . .
O15 Zn7 O8 92.7(3) 2_775 .
O14 Zn7 O8 95.4(3) . .
N7 Zn7 O8 163.9(4) . .
O15 Zn7 O5 174.3(3) 2_775 .
O14 Zn7 O5 93.4(4) . .
N7 Zn7 O5 85.6(4) . .
O8 Zn7 O5 83.9(3) . .
O15 Zn7 O6 92.6(3) 2_775 3_565
O14 Zn7 O6 175.6(4) . 3_565
N7 Zn7 O6 83.9(4) . 3_565
O8 Zn7 O6 82.6(4) . 3_565
O5 Zn7 O6 82.4(3) . 3_565
O14 Zn8 N14 112.2(4) . .
O14 Zn8 O9 104.4(3) . .
N14 Zn8 O9 118.5(4) . .
O14 Zn8 N9 110.3(4) . 4_676
N14 Zn8 N9 113.1(4) . 4_676
O9 Zn8 N9 97.3(4) . 4_676
O15 Zn9 N15 116.0(4) . .
O15 Zn9 O9 106.3(3) . .
N15 Zn9 O9 110.3(4) . .
O15 Zn9 N8 111.5(4) . 4_676
N15 Zn9 N8 112.5(4) . 4_676
O9 Zn9 N8 98.6(4) . 4_676
C7 O1 Zn1 146.1(7) . .
C8 O2 Zn1 142.7(7) . .
C9 O3 Zn4 146.6(7) . .
C10 O4 Zn4 143.4(9) . 3_565
C11 O5 Zn7 144.2(9) . .
C12 O6 Zn7 146.1(8) . 2_665
Zn3 O7 Zn2 103.6(3) . .
Zn3 O7 Zn1 122.0(4) . .
Zn2 O7 Zn1 120.6(4) . .
Zn3 O7 H7 102.5 . .
Zn2 O7 H7 102.5 . .
Zn1 O7 H7 102.5 . .
Zn6 O8 Zn5 105.3(3) . .
Zn6 O8 Zn7 120.6(3) . .
Zn5 O8 Zn7 118.9(4) . .
Zn6 O8 H8 103.2 . .
Zn5 O8 H8 103.2 . .
Zn7 O8 H8 103.2 . .
Zn9 O9 Zn8 106.5(3) . .
Zn9 O9 Zn4 118.9(4) . .
Zn8 O9 Zn4 120.3(4) . .
Zn9 O9 H9 102.7 . .
Zn8 O9 H9 102.7 . .
Zn4 O9 H9 102.7 . .
Zn2 O10 Zn1 118.4(5) . 5_457
Zn2 O10 H10A 107.8 . .
Zn1 O10 H10A 108.3 5_457 .
Zn3 O11 Zn1 120.5(4) . 6_667
Zn3 O11 H11A 106.7 . .
Zn1 O11 H11A 107.0 6_667 .
Zn5 O12 Zn4 115.8(4) . .
Zn5 O12 H12B 107.9 . .
Zn4 O12 H12B 107.8 . .
Zn6 O13 Zn4 119.9(5) . 2_775
Zn6 O13 H13B 107.1 . .
Zn4 O13 H13B 107.2 2_775 .
Zn8 O14 Zn7 119.5(5) . .
Zn8 O14 H14A 107.7 . .
Zn7 O14 H14A 107.5 . .
Zn9 O15 Zn7 117.0(4) . 3_575
Zn9 O15 H15A 108.3 . .
Zn7 O15 H15A 107.9 3_575 .
C2 N1 C1 101.2(9) . .
C2 N1 Zn1 130.9(8) . .
C1 N1 Zn1 127.7(8) . .
C1 N2 N3 107.3(10) . .
C1 N2 Zn5 136.1(9) . 4_677
N3 N2 Zn5 116.5(7) . 4_677
C2 N3 N2 105.6(9) . .
C2 N3 Zn6 137.6(8) . 4_677
N2 N3 Zn6 116.5(7) . 4_677
C3 N4 C4 101.3(9) . .
C3 N4 Zn4 131.0(8) . .
C4 N4 Zn4 125.8(8) . .
C3 N5 N6 104.7(11) . .
C3 N5 Zn2 138.0(9) . .
N6 N5 Zn2 117.3(9) . .
C4 N6 N5 107.4(11) . .
C4 N6 Zn3 136.1(9) . .
N5 N6 Zn3 116.1(9) . .
C5 N7 C6 104.6(10) . .
C5 N7 Zn7 131.9(9) . .
C6 N7 Zn7 123.4(9) . .
C5 N8 N9 107.1(11) . .
C5 N8 Zn9 138.8(10) . 4_676
N9 N8 Zn9 114.1(8) . 4_676
C6 N9 N8 103.4(11) . .
C6 N9 Zn8 138.0(10) . 4_676
N8 N9 Zn8 118.0(8) . 4_676
C7 N10 C7 117.4(11) . 3_565
C7 N10 Zn3 115.5(7) . 4_677
C7 N10 Zn3 127.1(8) 3_565 4_677
C8 N11 C8 116.4(11) 2_775 .
C8 N11 Zn2 124.7(7) 2_775 4_677
C8 N11 Zn2 118.9(7) . 4_677
C9 N12 C9 117.4(12) 3_565 .
C9 N12 Zn5 118.5(8) 3_565 .
C9 N12 Zn5 124.0(8) . .
C10 N13 C10 119.3(12) 3_675 .
C10 N13 Zn6 127.2(8) 3_675 .
C10 N13 Zn6 113.1(8) . .
C11 N14 C11 119.5(11) 2_665 .
C11 N14 Zn8 114.9(8) 2_665 .
C11 N14 Zn8 125.5(8) . .
C12 N15 C12 120.6(14) . 2_675
C12 N15 Zn9 116.1(10) . .
C12 N15 Zn9 122.9(9) 2_675 .
N2 C1 N1 110.7(11) . .
N2 C1 H1 124.7 . .
N1 C1 H1 124.7 . .
N3 C2 N1 114.7(11) . .
N3 C2 H2 122.6 . .
N1 C2 H2 122.6 . .
N5 C3 N4 113.6(11) . .
N5 C3 H3 123.2 . .
N4 C3 H3 123.2 . .
N6 C4 N4 112.4(11) . .
N6 C4 H4 123.8 . .
N4 C4 H4 123.8 . .
N7 C5 N8 113.4(12) . .
N7 C5 H5 123.3 . .
N8 C5 H5 123.3 . .
N9 C6 N7 111.5(12) . .
N9 C6 H6 124.3 . .
N7 C6 H6 124.3 . .
O1 C7 N10 118.9(9) . .
O1 C7 N10 118.5(10) . 2_665
N10 C7 N10 122.6(11) . 2_665
O2 C8 N11 120.6(10) . 3_575
O2 C8 N11 115.8(10) . .
N11 C8 N11 123.6(11) 3_575 .
O3 C9 N12 119.8(11) . 2_665
O3 C9 N12 117.6(10) . .
N12 C9 N12 122.4(12) 2_665 .
O4 C10 N13 120.9(11) . 2_765
O4 C10 N13 118.3(12) . .
N13 C10 N13 120.6(12) 2_765 .
O5 C11 N14 118.1(11) . 3_565
O5 C11 N14 121.4(11) . .
N14 C11 N14 120.5(11) 3_565 .
O6 C12 N15 121.6(12) . .
O6 C12 N15 118.9(11) . 3_465
N15 C12 N15 119.4(13) . 3_465

loop_
_geom_bond_atom_site_label_1
_geom_bond_atom_site_label_2
_geom_bond_distance
_geom_bond_site_symmetry_2
Zn1 O10 2.037(9) 6_667
Zn1 O11 2.050(8) 5_457
Zn1 O7 2.080(7) .
Zn1 N1 2.105(9) .
Zn1 O1 2.179(9) .
Zn1 O2 2.326(7) .
Zn2 O10 1.891(10) .
Zn2 N11 1.958(10) 4_677
Zn2 N5 2.013(11) .
Zn2 O7 2.046(8) .
Zn3 O11 1.909(9) .
Zn3 N10 1.919(9) 4_677
Zn3 O7 2.027(8) .
Zn3 N6 2.039(11) .
Zn4 O13 2.029(8) 3_575
Zn4 O12 2.055(9) .
Zn4 N4 2.121(9) .
Zn4 O9 2.154(7) .
Zn4 O4 2.186(8) 2_665
Zn4 O3 2.317(9) .
Zn5 O12 1.935(10) .
Zn5 N12 1.950(9) .
Zn5 O8 2.029(7) .
Zn5 N2 2.050(10) 4_677
Zn6 O13 1.920(9) .
Zn6 N13 1.960(10) .
Zn6 O8 1.997(7) .
Zn6 N3 2.033(9) 4_677
Zn7 O15 2.011(9) 2_775
Zn7 O14 2.042(9) .
Zn7 N7 2.103(9) .
Zn7 O8 2.128(7) .
Zn7 O5 2.203(8) .
Zn7 O6 2.296(9) 3_565
Zn8 O14 1.949(9) .
Zn8 N14 1.977(11) .
Zn8 O9 1.994(8) .
Zn8 N9 2.014(11) 4_676
Zn9 O15 1.932(8) .
Zn9 N15 1.971(11) .
Zn9 O9 1.993(8) .
Zn9 N8 2.054(10) 4_676
O1 C7 1.236(14) .
O2 C8 1.286(12) .
O3 C9 1.265(16) .
O4 C10 1.254(14) .
O4 Zn4 2.186(8) 3_565
O5 C11 1.266(13) .
O6 C12 1.246(17) .
O6 Zn7 2.296(9) 2_665
O7 H7 0.9800 .
O8 H8 0.9800 .
O9 H9 0.9800 .
O10 Zn1 2.037(9) 5_457
O10 H10A 0.9700 .
O11 Zn1 2.050(8) 6_667
O11 H11A 0.9700 .
O12 H12B 0.9700 .
O13 Zn4 2.029(8) 2_775
O13 H13B 0.9700 .
O14 H14A 0.9700 .
O15 Zn7 2.011(9) 3_575
O15 H15A 0.9700 .
N1 C2 1.299(15) .
N1 C1 1.411(16) .
N2 C1 1.281(15) .
N2 N3 1.364(13) .
N2 Zn5 2.050(10) 4_677
N3 C2 1.297(14) .
N3 Zn6 2.033(9) 4_677
N4 C3 1.336(15) .
N4 C4 1.367(16) .
N5 C3 1.326(17) .
N5 N6 1.368(13) .
N6 C4 1.295(17) .
N7 C5 1.282(17) .
N7 C6 1.371(17) .
N8 C5 1.330(16) .
N8 N9 1.395(14) .
N8 Zn9 2.054(10) 4_676
N9 C6 1.356(16) .
N9 Zn8 2.014(11) 4_676
N10 C7 1.364(16) .
N10 C7 1.409(14) 3_565
N10 Zn3 1.919(9) 4_677
N11 C8 1.332(14) 2_775
N11 C8 1.381(14) .
N11 Zn2 1.958(10) 4_677
N12 C9 1.364(15) 3_565
N12 C9 1.386(15) .
N13 C10 1.337(17) 3_675
N13 C10 1.395(16) .
N14 C11 1.338(15) 2_665
N14 C11 1.351(17) .
N15 C12 1.367(16) .
N15 C12 1.389(17) 2_675
C1 H1 0.9300 .
C2 H2 0.9300 .
C3 H3 0.9300 .
C4 H4 0.9300 .
C5 H5 0.9300 .
C6 H6 0.9300 .
C7 N10 1.409(14) 2_665
C8 N11 1.332(14) 3_575
C9 N12 1.364(16) 2_665
C10 N13 1.337(16) 2_765
C11 N14 1.338(15) 3_565
C12 N15 1.389(17) 3_465

loop_
_geom_torsion_atom_site_label_1
_geom_torsion_atom_site_label_2
_geom_torsion_atom_site_label_3
_geom_torsion_atom_site_label_4
_geom_torsion
_geom_torsion_site_symmetry_1
_geom_torsion_site_symmetry_4
O11 Zn1 O1 C7 6.2(15) 5_457 .
O7 Zn1 O1 C7 -91.4(15) . .
N1 Zn1 O1 C7 97.8(15) . .
O2 Zn1 O1 C7 -176.3(15) . .
O10 Zn1 O2 C8 -0.6(13) 6_667 .
O7 Zn1 O2 C8 94.2(13) . .
N1 Zn1 O2 C8 -92.6(13) . .
O1 Zn1 O2 C8 179.9(13) . .
O12 Zn4 O3 C9 -1.1(15) . .
N4 Zn4 O3 C9 -92.8(15) . .
O9 Zn4 O3 C9 91.3(15) . .
O4 Zn4 O3 C9 176.1(15) 2_665 .
O14 Zn7 O5 C11 -2.9(16) . .
N7 Zn7 O5 C11 -100.1(16) . .
O8 Zn7 O5 C11 92.2(16) . .
O6 Zn7 O5 C11 175.6(16) 3_565 .
O11 Zn3 O7 Zn2 89.9(4) . .
N10 Zn3 O7 Zn2 -142.4(4) 4_677 .
N6 Zn3 O7 Zn2 -20.6(4) . .
O11 Zn3 O7 Zn1 -50.3(5) . .
N10 Zn3 O7 Zn1 77.4(6) 4_677 .
N6 Zn3 O7 Zn1 -160.7(5) . .
O10 Zn2 O7 Zn3 -95.7(4) . .
N11 Zn2 O7 Zn3 134.9(4) 4_677 .
N5 Zn2 O7 Zn3 17.7(5) . .
O10 Zn2 O7 Zn1 45.1(6) . .
N11 Zn2 O7 Zn1 -84.3(5) 4_677 .
N5 Zn2 O7 Zn1 158.5(5) . .
O10 Zn1 O7 Zn3 23.3(5) 6_667 .
O11 Zn1 O7 Zn3 115.9(4) 5_457 .
N1 Zn1 O7 Zn3 -102.6(19) . .
O1 Zn1 O7 Zn3 -151.7(4) . .
O2 Zn1 O7 Zn3 -68.7(4) . .
O10 Zn1 O7 Zn2 -110.4(5) 6_667 .
O11 Zn1 O7 Zn2 -17.8(5) 5_457 .
N1 Zn1 O7 Zn2 123.7(17) . .
O1 Zn1 O7 Zn2 74.6(5) . .
O2 Zn1 O7 Zn2 157.7(5) . .
O13 Zn6 O8 Zn5 -90.4(4) . .
N13 Zn6 O8 Zn5 144.7(4) . .
N3 Zn6 O8 Zn5 22.3(4) 4_677 .
O13 Zn6 O8 Zn7 47.5(5) . .
N13 Zn6 O8 Zn7 -77.4(6) . .
N3 Zn6 O8 Zn7 160.2(5) 4_677 .
O12 Zn5 O8 Zn6 95.6(4) . .
N12 Zn5 O8 Zn6 -135.9(4) . .
N2 Zn5 O8 Zn6 -18.5(5) 4_677 .
O12 Zn5 O8 Zn7 -43.3(5) . .
N12 Zn5 O8 Zn7 85.2(5) . .
N2 Zn5 O8 Zn7 -157.4(4) 4_677 .
O15 Zn7 O8 Zn6 -23.2(5) 2_775 .
O14 Zn7 O8 Zn6 -114.9(5) . .
N7 Zn7 O8 Zn6 102.4(13) . .
O5 Zn7 O8 Zn6 152.2(5) . .
O6 Zn7 O8 Zn6 69.1(4) 3_565 .
O15 Zn7 O8 Zn5 109.3(4) 2_775 .
O14 Zn7 O8 Zn5 17.6(4) . .
N7 Zn7 O8 Zn5 -125.1(13) . .
O5 Zn7 O8 Zn5 -75.3(4) . .
O6 Zn7 O8 Zn5 -158.4(4) 3_565 .
O15 Zn9 O9 Zn8 -97.0(4) . .
N15 Zn9 O9 Zn8 136.5(4) . .
N8 Zn9 O9 Zn8 18.5(4) 4_676 .
O15 Zn9 O9 Zn4 43.0(5) . .
N15 Zn9 O9 Zn4 -83.5(5) . .
N8 Zn9 O9 Zn4 158.5(4) 4_676 .
O14 Zn8 O9 Zn9 91.1(4) . .
N14 Zn8 O9 Zn9 -143.4(4) . .
N9 Zn8 O9 Zn9 -22.1(4) 4_676 .
O14 Zn8 O9 Zn4 -48.2(5) . .
N14 Zn8 O9 Zn4 77.4(5) . .
N9 Zn8 O9 Zn4 -161.4(4) 4_676 .
O13 Zn4 O9 Zn9 -18.1(4) 3_575 .
O12 Zn4 O9 Zn9 -109.8(4) . .
N4 Zn4 O9 Zn9 142.1(13) . .
O4 Zn4 O9 Zn9 75.3(4) 2_665 .
O3 Zn4 O9 Zn9 158.2(4) . .
O13 Zn4 O9 Zn8 116.3(4) 3_575 .
O12 Zn4 O9 Zn8 24.6(5) . .
N4 Zn4 O9 Zn8 -83.5(15) . .
O4 Zn4 O9 Zn8 -150.3(4) 2_665 .
O3 Zn4 O9 Zn8 -67.4(4) . .
N11 Zn2 O10 Zn1 -22.5(7) 4_677 5_457
N5 Zn2 O10 Zn1 105.3(6) . 5_457
O7 Zn2 O10 Zn1 -148.0(5) . 5_457
N10 Zn3 O11 Zn1 14.6(6) 4_677 6_667
O7 Zn3 O11 Zn1 145.6(4) . 6_667
N6 Zn3 O11 Zn1 -109.9(5) . 6_667
N12 Zn5 O12 Zn4 28.7(6) . .
O8 Zn5 O12 Zn4 152.4(4) . .
N2 Zn5 O12 Zn4 -102.6(5) 4_677 .
O13 Zn4 O12 Zn5 162.3(5) 3_575 .
N4 Zn4 O12 Zn5 64.1(5) . .
O9 Zn4 O12 Zn5 -101.8(5) . .
O3 Zn4 O12 Zn5 -17.6(5) . .
N13 Zn6 O13 Zn4 -20.4(7) . 2_775
O8 Zn6 O13 Zn4 -149.6(5) . 2_775
N3 Zn6 O13 Zn4 105.8(5) 4_677 2_775
N14 Zn8 O14 Zn7 22.1(6) . .
O9 Zn8 O14 Zn7 151.6(4) . .
N9 Zn8 O14 Zn7 -104.9(5) 4_676 .
O15 Zn7 O14 Zn8 169.4(5) 2_775 .
N7 Zn7 O14 Zn8 72.5(5) . .
O8 Zn7 O14 Zn8 -97.7(5) . .
O5 Zn7 O14 Zn8 -13.5(5) . .
N15 Zn9 O15 Zn7 -30.1(6) . 3_575
O9 Zn9 O15 Zn7 -153.1(4) . 3_575
N8 Zn9 O15 Zn7 100.5(5) 4_676 3_575
O10 Zn1 N1 C2 62.9(12) 6_667 .
O11 Zn1 N1 C2 -29.0(12) 5_457 .
O7 Zn1 N1 C2 -171.0(15) . .
O1 Zn1 N1 C2 -122.0(12) . .
O2 Zn1 N1 C2 155.2(12) . .
O10 Zn1 N1 C1 -110.2(12) 6_667 .
O11 Zn1 N1 C1 157.8(11) 5_457 .
O7 Zn1 N1 C1 16(3) . .
O1 Zn1 N1 C1 64.9(11) . .
O2 Zn1 N1 C1 -17.9(11) . .
C1 N2 N3 C2 -1.8(15) . .
Zn5 N2 N3 C2 175.4(8) 4_677 .
C1 N2 N3 Zn6 173.2(9) . 4_677
Zn5 N2 N3 Zn6 -9.6(12) 4_677 4_677
O13 Zn4 N4 C3 146.2(12) 3_575 .
O12 Zn4 N4 C3 -122.0(12) . .
O9 Zn4 N4 C3 -14(2) . .
O4 Zn4 N4 C3 52.2(12) 2_665 .
O3 Zn4 N4 C3 -30.0(12) . .
O13 Zn4 N4 C4 -15.3(11) 3_575 .
O12 Zn4 N4 C4 76.5(11) . .
O9 Zn4 N4 C4 -175.4(12) . .
O4 Zn4 N4 C4 -109.3(11) 2_665 .
O3 Zn4 N4 C4 168.5(11) . .
O10 Zn2 N5 C3 -75.8(15) . .
N11 Zn2 N5 C3 55.5(15) 4_677 .
O7 Zn2 N5 C3 172.4(14) . .
O10 Zn2 N5 N6 104.7(9) . .
N11 Zn2 N5 N6 -124.0(9) 4_677 .
O7 Zn2 N5 N6 -7.1(10) . .
C3 N5 N6 C4 -1.3(15) . .
Zn2 N5 N6 C4 178.3(9) . .
C3 N5 N6 Zn3 172.5(8) . .
Zn2 N5 N6 Zn3 -7.8(12) . .
O11 Zn3 N6 C4 81.2(14) . .
N10 Zn3 N6 C4 -43.4(15) 4_677 .
O7 Zn3 N6 C4 -169.4(13) . .
O11 Zn3 N6 N5 -90.4(9) . .
N10 Zn3 N6 N5 145.0(9) 4_677 .
O7 Zn3 N6 N5 19.1(10) . .
O15 Zn7 N7 C5 111.3(12) 2_775 .
O14 Zn7 N7 C5 -156.3(12) . .
O8 Zn7 N7 C5 -14(2) . .
O5 Zn7 N7 C5 -63.5(12) . .
O6 Zn7 N7 C5 19.4(12) 3_565 .
O15 Zn7 N7 C6 -65.2(10) 2_775 .
O14 Zn7 N7 C6 27.2(10) . .
O8 Zn7 N7 C6 169.7(10) . .
O5 Zn7 N7 C6 120.1(10) . .
O6 Zn7 N7 C6 -157.1(10) 3_565 .
C5 N8 N9 C6 1.7(12) . .
Zn9 N8 N9 C6 -177.8(7) 4_676 .
C5 N8 N9 Zn8 -170.8(8) . 4_676
Zn9 N8 N9 Zn8 9.7(10) 4_676 4_676
O12 Zn5 N12 C9 159.9(9) . 3_565
O8 Zn5 N12 C9 38.3(10) . 3_565
N2 Zn5 N12 C9 -69.7(10) 4_677 3_565
O12 Zn5 N12 C9 -20.6(11) . .
O8 Zn5 N12 C9 -142.1(9) . .
N2 Zn5 N12 C9 109.8(10) 4_677 .
O13 Zn6 N13 C10 19.1(13) . 3_675
O8 Zn6 N13 C10 140.8(10) . 3_675
N3 Zn6 N13 C10 -104.8(11) 4_677 3_675
O13 Zn6 N13 C10 -167.6(8) . .
O8 Zn6 N13 C10 -45.8(10) . .
N3 Zn6 N13 C10 68.5(10) 4_677 .
O14 Zn8 N14 C11 165.1(8) . 2_665
O9 Zn8 N14 C11 43.4(10) . 2_665
N9 Zn8 N14 C11 -69.4(10) 4_676 2_665
O14 Zn8 N14 C11 -17.9(12) . .
O9 Zn8 N14 C11 -139.6(10) . .
N9 Zn8 N14 C11 107.7(11) 4_676 .
O15 Zn9 N15 C12 -162.3(9) . .
O9 Zn9 N15 C12 -41.5(11) . .
N8 Zn9 N15 C12 67.5(11) 4_676 .
O15 Zn9 N15 C12 24.1(12) . 2_675
O9 Zn9 N15 C12 144.9(10) . 2_675
N8 Zn9 N15 C12 -106.0(11) 4_676 2_675
N3 N2 C1 N1 -2.3(17) . .
Zn5 N2 C1 N1 -178.7(10) 4_677 .
C2 N1 C1 N2 5.4(16) . .
Zn1 N1 C1 N2 -179.9(9) . .
N2 N3 C2 N1 5.7(15) . .
Zn6 N3 C2 N1 -167.5(10) 4_677 .
C1 N1 C2 N3 -6.8(15) . .
Zn1 N1 C2 N3 178.7(9) . .
N6 N5 C3 N4 6.2(16) . .
Zn2 N5 C3 N4 -173.3(10) . .
C4 N4 C3 N5 -8.1(15) . .
Zn4 N4 C3 N5 -172.9(9) . .
N5 N6 C4 N4 -3.8(16) . .
Zn3 N6 C4 N4 -175.8(9) . .
C3 N4 C4 N6 7.1(15) . .
Zn4 N4 C4 N6 173.0(9) . .
C6 N7 C5 N8 -1.1(14) . .
Zn7 N7 C5 N8 -178.1(9) . .
N9 N8 C5 N7 -0.4(14) . .
Zn9 N8 C5 N7 178.9(9) 4_676 .
N8 N9 C6 N7 -2.5(13) . .
Zn8 N9 C6 N7 167.6(9) 4_676 .
C5 N7 C6 N9 2.3(14) . .
Zn7 N7 C6 N9 179.6(8) . .
Zn1 O1 C7 N10 172.4(9) . .
Zn1 O1 C7 N10 -9(2) . 2_665
C7 N10 C7 O1 -179.3(6) 3_565 .
Zn3 N10 C7 O1 2.5(15) 4_677 .
C7 N10 C7 N10 2(2) 3_565 2_665
Zn3 N10 C7 N10 -175.9(7) 4_677 2_665
Zn1 O2 C8 N11 6.6(19) . 3_575
Zn1 O2 C8 N11 -175.0(8) . .
C8 N11 C8 O2 178.5(7) 2_775 .
Zn2 N11 C8 O2 -3.0(14) 4_677 .
C8 N11 C8 N11 -3(2) 2_775 3_575
Zn2 N11 C8 N11 175.4(7) 4_677 3_575
Zn4 O3 C9 N12 -174.4(10) . 2_665
Zn4 O3 C9 N12 11(2) . .
C9 N12 C9 O3 -179.1(7) 3_565 .
Zn5 N12 C9 O3 1.3(16) . .
C9 N12 C9 N12 6(2) 3_565 2_665
Zn5 N12 C9 N12 -173.4(6) . 2_665
Zn4 O4 C10 N13 -3(2) 3_565 2_765
Zn4 O4 C10 N13 173.7(10) 3_565 .
C10 N13 C10 O4 -179.1(7) 3_675 .
Zn6 N13 C10 O4 6.9(15) . .
C10 N13 C10 N13 -3(3) 3_675 2_765
Zn6 N13 C10 N13 -176.9(8) . 2_765
Zn7 O5 C11 N14 -173.4(10) . 3_565
Zn7 O5 C11 N14 9(2) . .
C11 N14 C11 O5 -179.6(8) 2_665 .
Zn8 N14 C11 O5 3.4(18) . .
C11 N14 C11 N14 3(2) 2_665 3_565
Zn8 N14 C11 N14 -174.3(6) . 3_565
Zn7 O6 C12 N15 177.0(11) 2_665 .
Zn7 O6 C12 N15 1(3) 2_665 3_465
C12 N15 C12 O6 -177.7(8) 2_675 .
Zn9 N15 C12 O6 8.6(18) . .
C12 N15 C12 N15 -2(3) 2_675 3_465
Zn9 N15 C12 N15 -175.5(7) . 3_465
